data_7123566
loop_
_publ_author_name
'Liu, Jiao'
'Fang, Hao'
'Cheng, Rui'
'Wang, Zhishuo'
'Yang, Yudong'
'You, Jingsong'

_publ_section_title
;
 Cascade intramolecular imidoylation and C&#x2212;H activation/annulat-ion
 of benzimidoyl chlorides with alkynes: one-pot synthesis of
 7H-dibenzo[de,h]quinoline analogues
;
_journal_name_full 'Chemical Communications'
_journal_paper_doi 10.1039/C9CC03400E
_journal_year 2019
_chemical_formula_moiety 'C23 H17 N O'
_chemical_formula_sum 'C23 H17 N O'
_chemical_formula_weight 323.38
_space_group_crystal_system orthorhombic
_space_group_IT_number 61
_space_group_name_Hall '-P 2ac 2ab'
_space_group_name_H-M_alt 'P b c a'
_symmetry_space_group_name_Hall '-P 2ac 2ab'
_symmetry_space_group_name_H-M 'P b c a'
_atom_sites_solution_hydrogens geom
_atom_sites_solution_primary direct
_audit_creation_date 2018-11-01
_audit_creation_method
;
Olex2 1.2
(compiled 2016.02.19 svn.r3266 for OlexSys, GUI svn.r5155)
;
_audit_update_record
;
2019-02-26 deposited with the CCDC.    2019-05-28 downloaded from the CCDC.
;
_cell_angle_alpha 90
_cell_angle_beta 90
_cell_angle_gamma 90
_cell_formula_units_Z 8
_cell_length_a 4.9223(4)
_cell_length_b 15.5634(7)
_cell_length_c 41.9514(18)
_cell_measurement_reflns_used 2874
_cell_measurement_temperature 150
_cell_measurement_theta_max 72.1240
_cell_measurement_theta_min 6.0420
_cell_volume 3213.8(3)
_computing_cell_refinement
;
CrysAlisPro, Agilent Technologies,
Version 1.171.37.35 (release 13-08-2014 CrysAlis171 .NET)
(compiled Aug 13 2014,18:06:01)
;
_computing_data_collection
;
CrysAlisPro, Agilent Technologies,
Version 1.171.37.35 (release 13-08-2014 CrysAlis171 .NET)
(compiled Aug 13 2014,18:06:01)
;
_computing_data_reduction
;
CrysAlisPro, Agilent Technologies,
Version 1.171.37.35 (release 13-08-2014 CrysAlis171 .NET)
(compiled Aug 13 2014,18:06:01)
;
_computing_molecular_graphics 'Olex2 (Dolomanov et al., 2009)'
_computing_publication_material 'Olex2 (Dolomanov et al., 2009)'
_computing_structure_refinement 'ShelXL (Sheldrick, 2015)'
_computing_structure_solution 'ShelXT (Sheldrick, 2015)'
_diffrn_ambient_environment air
_diffrn_ambient_temperature 150
_diffrn_detector 'CCD plate'
_diffrn_detector_area_resol_mean 15.9595
_diffrn_detector_type EosS2
_diffrn_measured_fraction_theta_full 0.999
_diffrn_measured_fraction_theta_max 0.976
_diffrn_measurement_details
;
#__ type_ start__ end____ width___ exp.time_
  1 omega   10.00  104.00   1.0000    3.3600
omega____ theta____ kappa____ phi______ frames
    -       36.2921   77.0000   60.0000 94

#__ type_ start__ end____ width___ exp.time_
  2 omega  -31.00   63.00   1.0000    3.3600
omega____ theta____ kappa____ phi______ frames
    -       36.2921  -77.0000  -60.0000 94

#__ type_ start__ end____ width___ exp.time_
  3 omega  -31.00   53.00   1.0000    3.3600
omega____ theta____ kappa____ phi______ frames
    -       36.2921  -57.0000   30.0000 84

#__ type_ start__ end____ width___ exp.time_
  4 omega  -31.00   63.00   1.0000    3.3600
omega____ theta____ kappa____ phi______ frames
    -       36.2921  -77.0000 -180.0000 94

#__ type_ start__ end____ width___ exp.time_
  5 omega   20.00  104.00   1.0000    3.3600
omega____ theta____ kappa____ phi______ frames
    -       36.2921   57.0000 -180.0000 84

#__ type_ start__ end____ width___ exp.time_
  6 omega   87.00  178.00   1.0000   13.4600
omega____ theta____ kappa____ phi______ frames
    -      108.0000   30.0000  -30.0000 91

#__ type_ start__ end____ width___ exp.time_
  7 omega   38.00   91.00   1.0000   13.4600
omega____ theta____ kappa____ phi______ frames
    -      108.0000  -30.0000 -150.0000 53

#__ type_ start__ end____ width___ exp.time_
  8 omega   49.00   80.00   1.0000   13.4600
omega____ theta____ kappa____ phi______ frames
    -      108.0000  -45.0000 -180.0000 31

#__ type_ start__ end____ width___ exp.time_
  9 omega  103.00  177.00   1.0000   13.4600
omega____ theta____ kappa____ phi______ frames
    -      108.0000  111.0000  -30.0000 74

#__ type_ start__ end____ width___ exp.time_
 10 omega   61.00  103.00   1.0000   13.4600
omega____ theta____ kappa____ phi______ frames
    -      108.0000 -111.0000  -30.0000 42
;
_diffrn_measurement_device 'four-circle diffractometer'
_diffrn_measurement_device_type 'New Gemini, Dual, Cu at zero, EosS2'
_diffrn_measurement_method '\w scans'
_diffrn_orient_matrix_UB_11 0.0043699000
_diffrn_orient_matrix_UB_12 0.0207520000
_diffrn_orient_matrix_UB_13 -0.0359022000
_diffrn_orient_matrix_UB_21 -0.0227978000
_diffrn_orient_matrix_UB_22 -0.0965893000
_diffrn_orient_matrix_UB_23 -0.0077027000
_diffrn_orient_matrix_UB_31 -0.3119192000
_diffrn_orient_matrix_UB_32 0.0072244000
_diffrn_orient_matrix_UB_33 0.0000417000
_diffrn_radiation_monochromator graphite
_diffrn_radiation_probe x-ray
_diffrn_radiation_type CuK\a
_diffrn_radiation_wavelength 1.54184
_diffrn_reflns_av_R_equivalents 0.0345
_diffrn_reflns_av_unetI/netI 0.0335
_diffrn_reflns_Laue_measured_fraction_full 0.999
_diffrn_reflns_Laue_measured_fraction_max 0.976
_diffrn_reflns_limit_h_max 3
_diffrn_reflns_limit_h_min -5
_diffrn_reflns_limit_k_max 18
_diffrn_reflns_limit_k_min -18
_diffrn_reflns_limit_l_max 51
_diffrn_reflns_limit_l_min -32
_diffrn_reflns_number 9248
_diffrn_reflns_point_group_measured_fraction_full 0.999
_diffrn_reflns_point_group_measured_fraction_max 0.976
_diffrn_reflns_theta_full 67.684
_diffrn_reflns_theta_max 72.507
_diffrn_reflns_theta_min 5.686
_diffrn_source 'Enhance (Cu) X-ray Source'
_exptl_absorpt_coefficient_mu 0.636
_exptl_absorpt_correction_T_max 1.00000
_exptl_absorpt_correction_T_min 0.72835
_exptl_absorpt_correction_type multi-scan
_exptl_absorpt_process_details
;
CrysAlisPro, Agilent Technologies,
Version 1.171.37.35 (release 13-08-2014 CrysAlis171 .NET)
(compiled Aug 13 2014,18:06:01)
Empirical absorption correction using spherical harmonics,
 implemented in SCALE3 ABSPACK scaling algorithm.
;
_exptl_crystal_colour 'clear yellowish yellow'
_exptl_crystal_colour_lustre clear
_exptl_crystal_colour_modifier yellowish
_exptl_crystal_colour_primary yellow
_exptl_crystal_density_diffrn 1.337
_exptl_crystal_description needle
_exptl_crystal_F_000 1360
_exptl_crystal_size_max 0.6
_exptl_crystal_size_mid 0.2
_exptl_crystal_size_min 0.1
_refine_diff_density_max 0.298
_refine_diff_density_min -0.279
_refine_diff_density_rms 0.059
_refine_ls_extinction_method none
_refine_ls_goodness_of_fit_ref 1.065
_refine_ls_hydrogen_treatment constr
_refine_ls_matrix_type full
_refine_ls_number_parameters 267
_refine_ls_number_reflns 3100
_refine_ls_number_restraints 0
_refine_ls_restrained_S_all 1.065
_refine_ls_R_factor_all 0.0692
_refine_ls_R_factor_gt 0.0603
_refine_ls_shift/su_max 0.001
_refine_ls_shift/su_mean 0.000
_refine_ls_structure_factor_coef Fsqd
_refine_ls_weighting_details 'w=1/[\s^2^(Fo^2^)+(0.1056P)^2^+1.0018P] where P=(Fo^2^+2Fc^2^)/3'
_refine_ls_weighting_scheme calc
_refine_ls_wR_factor_gt 0.1653
_refine_ls_wR_factor_ref 0.1742
_reflns_Friedel_coverage 0.000
_reflns_number_gt 2647
_reflns_number_total 3100
_reflns_threshold_expression 'I > 2\s(I)'
_cod_data_source_file c9cc03400e2.cif
_cod_data_source_block lj-o-18-150k
_cod_database_code 7123566
_shelx_space_group_comment
;
The symmetry employed for this shelxl refinement is uniquely defined
by the following loop, which should always be used as a source of
symmetry information in preference to the above space-group names.
They are only intended as comments.
;
_reflns_odcompleteness_completeness 99.74
_reflns_odcompleteness_iscentric 1
_reflns_odcompleteness_theta 66.97
_olex2_refinement_description
;
1. Fixed Uiso
 At 1.2 times of:
  All C(H) groups, All C(H,H) groups
 At 1.5 times of:
  All C(H,H,H) groups
2. Others
 Sof(C7A)=Sof(H7A)=1-FVAR(1)
 Sof(C7)=Sof(H7)=FVAR(1)
 Sof(H00F)=Sof(C5A)=Sof(H5A)=1-FVAR(2)
 Sof(H00K)=Sof(C5)=Sof(H5)=FVAR(2)
 Sof(C2A)=Sof(H2A)=1-FVAR(3)
 Sof(C2)=Sof(H2)=FVAR(3)
 Sof(C6A)=Sof(H6A)=1-FVAR(4)
 Sof(C6)=Sof(H6)=FVAR(4)
3.a Secondary CH2 refined with riding coordinates:
 C00J(H00B,H00D)
3.b Aromatic/amide H refined with riding coordinates:
 C006(H006), C00A(H00A), C00C(H00C), C00E(H00E), C00G(H00G), C00H(H00H),
 C00I(H00I), C00K(H00K), C00K(H00F), C2(H2), C5(H5), C6(H6), C7(H7), C7A(H7A),
 C5A(H5A), C2A(H2A), C6A(H6A)
3.c Idealised Me refined as rotating group:
 C00L(H00J,H00L,H00M)
;
_shelx_shelxl_version_number 2014/7
_olex2_date_sample_data_collection 2018-11-01
_olex2_submission_special_instructions 'No special instructions were received'

loop_
_space_group_symop_operation_xyz
'x, y, z'
'-x+1/2, -y, z+1/2'
'-x, y+1/2, -z+1/2'
'x+1/2, -y+1/2, -z'
'-x, -y, -z'
'x-1/2, y, -z-1/2'
'x, -y-1/2, z-1/2'
'-x-1/2, y-1/2, z'

loop_
_atom_site_label
_atom_site_type_symbol
_atom_site_fract_x
_atom_site_fract_y
_atom_site_fract_z
_atom_site_U_iso_or_equiv
_atom_site_adp_type
_atom_site_occupancy
_atom_site_site_symmetry_order
_atom_site_calc_flag
_atom_site_refinement_flags_posn
_atom_site_refinement_flags_occupancy
_atom_site_disorder_assembly
_atom_site_disorder_group
O001 O 0.5348(3) 0.53620(8) 0.71319(3) 0.0255(3) Uani 1 1 d . . . .
N002 N 0.4117(3) 0.58846(10) 0.61698(3) 0.0236(4) Uani 1 1 d . . . .
C003 C 0.6600(3) 0.61563(11) 0.66541(4) 0.0215(4) Uani 1 1 d . . . .
C004 C 0.3047(3) 0.50509(11) 0.66349(4) 0.0213(4) Uani 1 1 d . . . .
C005 C 0.4545(3) 0.56879(11) 0.64713(4) 0.0215(4) Uani 1 1 d . . . .
C006 C 0.8293(4) 0.67819(11) 0.65207(4) 0.0244(4) Uani 1 1 d . . . .
H006 H 0.8127 0.6918 0.6301 0.029 Uiso 1 1 calc R . . .
C007 C 0.1060(4) 0.45708(11) 0.64674(4) 0.0233(4) Uani 1 1 d . . . .
C008 C 0.6904(3) 0.59681(11) 0.69776(4) 0.0224(4) Uani 1 1 d . . . .
C009 C 0.1742(4) 0.57704(13) 0.56774(4) 0.0272(4) Uani 1 1 d . . . .
C00A C 0.1941(4) 0.43072(12) 0.71268(4) 0.0259(4) Uani 1 1 d . . . .
H00A H 0.2223 0.4213 0.7348 0.031 Uiso 1 1 calc R . . .
C00B C 0.2168(4) 0.54326(12) 0.60070(4) 0.0253(4) Uani 1 1 d . . . .
C00C C -0.0030(4) 0.38414(12) 0.69590(4) 0.0271(4) Uani 1 1 d . . . .
H00C H -0.1098 0.3432 0.7071 0.033 Uiso 1 1 calc R . . .
C00D C 0.3454(4) 0.49031(11) 0.69633(4) 0.0229(4) Uani 1 1 d . . . .
C00E C 0.8794(4) 0.63954(12) 0.71637(4) 0.0256(4) Uani 1 1 d . . . .
H00E H 0.8959 0.6265 0.7384 0.031 Uiso 1 1 calc R . . .
C00F C 0.0673(4) 0.47669(12) 0.61366(4) 0.0256(4) Uani 1 1 d . . . .
C00G C -0.0468(4) 0.39565(12) 0.66399(4) 0.0261(4) Uani 1 1 d . . . .
H00G H -0.1805 0.3622 0.6534 0.031 Uiso 1 1 calc R . . .
C00H C 1.0197(4) 0.72041(12) 0.67031(4) 0.0268(4) Uani 1 1 d . . . .
H00H H 1.1345 0.7624 0.6609 0.032 Uiso 1 1 calc R . . .
C00I C 1.0436(4) 0.70129(12) 0.70266(4) 0.0286(4) Uani 1 1 d . . . .
H00I H 1.1734 0.7309 0.7153 0.034 Uiso 1 1 calc R . . .
C00J C -0.1295(5) 0.42313(14) 0.59468(5) 0.0344(5) Uani 1 1 d . . . .
H00B H -0.1767 0.4539 0.5748 0.041 Uiso 1 1 calc R . . .
H00D H -0.2986 0.4153 0.6071 0.041 Uiso 1 1 calc R . . .
C00K C 0.0938(5) 0.64913(16) 0.50753(5) 0.0400(5) Uani 1 1 d . . . .
H00K H 0.0631 0.6662 0.4861 0.048 Uiso 0.490(6) 1 calc R P A 1
H00F H 0.0619 0.6750 0.4874 0.048 Uiso 0.510(6) 1 calc R P A 2
C00L C -0.0120(6) 0.33493(15) 0.58632(5) 0.0485(6) Uani 1 1 d . . . .
H00J H 0.1501 0.3423 0.5730 0.073 Uiso 1 1 calc GR . . .
H00L H -0.1479 0.3014 0.5746 0.073 Uiso 1 1 calc GR . . .
H00M H 0.0373 0.3046 0.6060 0.073 Uiso 1 1 calc GR . . .
C2 C -0.0824(8) 0.6146(2) 0.55917(9) 0.0287(11) Uani 0.511(6) 1 d . P A 1
H2 H -0.2265 0.6145 0.5742 0.034 Uiso 0.511(6) 1 calc R P A 1
C5 C 0.3414(9) 0.6239(3) 0.51636(9) 0.0375(13) Uani 0.490(6) 1 d . P A 1
H5 H 0.4899 0.6308 0.5021 0.045 Uiso 0.490(6) 1 calc R P A 1
C6 C -0.1239(9) 0.6509(3) 0.52950(9) 0.0327(12) Uani 0.497(6) 1 d . P A 1
H6 H -0.2933 0.6762 0.5240 0.039 Uiso 0.497(6) 1 calc R P A 1
C7 C 0.3840(8) 0.5875(3) 0.54624(9) 0.0356(12) Uani 0.498(6) 1 d . P A 1
H7 H 0.5618 0.5694 0.5520 0.043 Uiso 0.498(6) 1 calc R P A 1
C7A C 0.1924(9) 0.5206(3) 0.54061(9) 0.0328(11) Uani 0.502(6) 1 d . P A 2
H7A H 0.2296 0.4611 0.5432 0.039 Uiso 0.502(6) 1 calc R P A 2
C5A C 0.1537(10) 0.5558(3) 0.51056(9) 0.0429(14) Uani 0.510(6) 1 d . P A 2
H5A H 0.1654 0.5206 0.4921 0.051 Uiso 0.510(6) 1 calc R P A 2
C2A C 0.1273(8) 0.6592(2) 0.56360(9) 0.0261(11) Uani 0.489(6) 1 d . P A 2
H2A H 0.1208 0.6961 0.5816 0.031 Uiso 0.489(6) 1 calc R P A 2
C6A C 0.0870(8) 0.6934(3) 0.53364(9) 0.0323(12) Uani 0.503(6) 1 d . P A 2
H6A H 0.0521 0.7533 0.5321 0.039 Uiso 0.503(6) 1 calc R P A 2

loop_
_atom_site_aniso_label
_atom_site_aniso_U_11
_atom_site_aniso_U_22
_atom_site_aniso_U_33
_atom_site_aniso_U_23
_atom_site_aniso_U_13
_atom_site_aniso_U_12
O001 0.0250(7) 0.0305(7) 0.0210(6) 0.0017(5) -0.0013(5) -0.0023(5)
N002 0.0223(8) 0.0266(8) 0.0218(7) 0.0008(6) -0.0007(6) 0.0015(6)
C003 0.0196(9) 0.0206(8) 0.0244(8) -0.0006(6) 0.0004(7) 0.0046(7)
C004 0.0191(9) 0.0201(8) 0.0246(8) -0.0002(6) 0.0018(7) 0.0040(7)
C005 0.0193(9) 0.0222(8) 0.0229(8) -0.0010(6) 0.0014(6) 0.0034(7)
C006 0.0232(9) 0.0245(9) 0.0254(8) 0.0015(7) 0.0003(7) 0.0031(7)
C007 0.0210(9) 0.0220(9) 0.0270(9) -0.0011(7) 0.0015(7) 0.0031(7)
C008 0.0203(9) 0.0226(9) 0.0243(8) -0.0012(6) 0.0020(6) 0.0032(7)
C009 0.0238(9) 0.0339(10) 0.0239(8) 0.0013(7) -0.0028(7) -0.0043(8)
C00A 0.0265(10) 0.0266(9) 0.0247(8) 0.0030(7) 0.0021(7) 0.0033(7)
C00B 0.0236(9) 0.0291(9) 0.0233(8) -0.0010(7) -0.0008(7) 0.0026(7)
C00C 0.0255(10) 0.0234(9) 0.0324(9) 0.0042(7) 0.0052(7) 0.0002(7)
C00D 0.0194(9) 0.0246(9) 0.0248(8) -0.0018(6) 0.0005(7) 0.0036(7)
C00E 0.0241(9) 0.0300(9) 0.0227(8) -0.0013(7) -0.0018(7) 0.0044(7)
C00F 0.0218(9) 0.0285(9) 0.0265(9) -0.0007(7) -0.0013(7) 0.0014(7)
C00G 0.0238(9) 0.0220(9) 0.0324(9) -0.0012(7) 0.0007(7) -0.0011(7)
C00H 0.0241(9) 0.0220(9) 0.0344(9) 0.0006(7) -0.0001(7) -0.0012(7)
C00I 0.0242(9) 0.0281(10) 0.0335(9) -0.0043(7) -0.0047(7) 0.0009(7)
C00J 0.0380(11) 0.0358(11) 0.0294(9) 0.0042(8) -0.0089(8) -0.0077(9)
C00K 0.0410(12) 0.0536(13) 0.0253(9) 0.0121(9) -0.0077(8) -0.0108(10)
C00L 0.0752(17) 0.0372(12) 0.0331(11) -0.0062(9) -0.0078(11) -0.0036(12)
C2 0.032(2) 0.027(2) 0.0278(18) -0.0006(14) -0.0001(15) -0.0005(15)
C5 0.037(2) 0.049(3) 0.027(2) 0.0102(17) 0.0056(17) -0.010(2)
C6 0.033(2) 0.032(2) 0.034(2) 0.0015(15) -0.0101(17) -0.0005(17)
C7 0.024(2) 0.054(3) 0.029(2) 0.0056(18) -0.0023(16) 0.0031(18)
C7A 0.044(3) 0.028(2) 0.0263(19) -0.0013(15) -0.0020(16) -0.0034(17)
C5A 0.056(3) 0.050(3) 0.0225(18) -0.0051(17) -0.0030(18) -0.011(2)
C2A 0.025(2) 0.028(2) 0.0257(19) 0.0007(14) -0.0002(14) -0.0018(15)
C6A 0.031(2) 0.033(2) 0.033(2) 0.0093(16) -0.0035(15) 0.0006(16)

loop_
_atom_type_symbol
_atom_type_description
_atom_type_scat_dispersion_real
_atom_type_scat_dispersion_imag
_atom_type_scat_source
C C 0.0181 0.0091 'International Tables Vol C Tables 4.2.6.8 and 6.1.1.4'
H H 0.0000 0.0000 'International Tables Vol C Tables 4.2.6.8 and 6.1.1.4'
N N 0.0311 0.0180 'International Tables Vol C Tables 4.2.6.8 and 6.1.1.4'
O O 0.0492 0.0322 'International Tables Vol C Tables 4.2.6.8 and 6.1.1.4'

loop_
_geom_angle_atom_site_label_1
_geom_angle_atom_site_label_2
_geom_angle_atom_site_label_3
_geom_angle
C00D O001 C008 119.50(13)
C005 N002 C00B 118.05(16)
C006 C003 C005 123.30(15)
C008 C003 C005 118.59(16)
C008 C003 C006 118.11(16)
C005 C004 C007 119.26(16)
C00D C004 C005 120.95(16)
C00D C004 C007 119.77(16)
N002 C005 C003 119.82(16)
N002 C005 C004 123.06(16)
C004 C005 C003 117.09(15)
C003 C006 H006 119.5
C00H C006 C003 121.03(16)
C00H C006 H006 119.5
C004 C007 C00F 117.37(16)
C00G C007 C004 117.97(16)
C00G C007 C00F 124.61(17)
O001 C008 C003 122.78(16)
O001 C008 C00E 115.93(15)
C00E C008 C003 121.29(17)
C2 C009 C00B 119.8(2)
C7 C009 C00B 122.8(2)
C7 C009 C2 116.5(3)
C7A C009 C00B 120.5(2)
C2A C009 C00B 119.4(2)
C2A C009 C7A 120.1(3)
C00C C00A H00A 120.8
C00D C00A H00A 120.8
C00D C00A C00C 118.31(16)
N002 C00B C009 112.23(16)
N002 C00B C00F 124.12(16)
C00F C00B C009 123.59(16)
C00A C00C H00C 118.9
C00G C00C C00A 122.24(17)
C00G C00C H00C 118.9
O001 C00D C004 121.03(16)
O001 C00D C00A 117.59(15)
C00A C00D C004 121.37(16)
C008 C00E H00E 120.2
C00I C00E C008 119.50(16)
C00I C00E H00E 120.2
C007 C00F C00J 118.67(17)
C00B C00F C007 118.00(16)
C00B C00F C00J 123.32(16)
C007 C00G H00G 119.8
C00C C00G C007 120.34(17)
C00C C00G H00G 119.8
C006 C00H H00H 120.1
C006 C00H C00I 119.77(17)
C00I C00H H00H 120.1
C00E C00I C00H 120.30(17)
C00E C00I H00I 119.9
C00H C00I H00I 119.9
C00F C00J H00B 109.2
C00F C00J H00D 109.2
C00F C00J C00L 111.99(19)
H00B C00J H00D 107.9
C00L C00J H00B 109.2
C00L C00J H00D 109.2
C5 C00K H00K 119.4
C5 C00K C6 121.2(3)
C6 C00K H00K 119.4
C5A C00K H00F 121.5
C6A C00K H00F 121.5
C6A C00K C5A 116.9(3)
C00J C00L H00J 109.5
C00J C00L H00L 109.5
C00J C00L H00M 109.5
H00J C00L H00L 109.5
H00J C00L H00M 109.5
H00L C00L H00M 109.5
C009 C2 H2 119.3
C6 C2 C009 121.4(3)
C6 C2 H2 119.3
C00K C5 H5 119.7
C00K C5 C7 120.6(4)
C7 C5 H5 119.7
C00K C6 H6 121.1
C2 C6 C00K 117.8(3)
C2 C6 H6 121.1
C009 C7 C5 121.6(4)
C009 C7 H7 119.2
C5 C7 H7 119.2
C009 C7A H7A 121.0
C5A C7A C009 118.0(4)
C5A C7A H7A 121.0
C00K C5A H5A 120.3
C7A C5A C00K 119.3(3)
C7A C5A H5A 120.3
C009 C2A H2A 119.3
C009 C2A C6A 121.5(3)
C6A C2A H2A 119.3
C00K C6A C2A 124.2(4)
C00K C6A H6A 117.9
C2A C6A H6A 117.9

loop_
_geom_bond_atom_site_label_1
_geom_bond_atom_site_label_2
_geom_bond_distance
O001 C008 1.377(2)
O001 C00D 1.371(2)
N002 C005 1.318(2)
N002 C00B 1.372(2)
C003 C005 1.464(2)
C003 C006 1.399(2)
C003 C008 1.396(2)
C004 C005 1.413(2)
C004 C007 1.417(2)
C004 C00D 1.411(2)
C006 H006 0.9500
C006 C00H 1.377(3)
C007 C00F 1.434(2)
C007 C00G 1.416(2)
C008 C00E 1.385(3)
C009 C00B 1.494(2)
C009 C2 1.437(4)
C009 C7 1.381(5)
C009 C7A 1.440(4)
C009 C2A 1.312(4)
C00A H00A 0.9500
C00A C00C 1.401(3)
C00A C00D 1.373(3)
C00B C00F 1.382(3)
C00C H00C 0.9500
C00C C00G 1.368(3)
C00E H00E 0.9500
C00E C00I 1.381(3)
C00F C00J 1.506(3)
C00G H00G 0.9500
C00H H00H 0.9500
C00H C00I 1.395(3)
C00I H00I 0.9500
C00J H00B 0.9900
C00J H00D 0.9900
C00J C00L 1.530(3)
C00K H00K 0.9500
C00K H00F 0.9500
C00K C5 1.333(5)
C00K C6 1.414(5)
C00K C5A 1.488(5)
C00K C6A 1.295(5)
C00L H00J 0.9800
C00L H00L 0.9800
C00L H00M 0.9800
C2 H2 0.9500
C2 C6 1.382(5)
C5 H5 0.9500
C5 C7 1.391(5)
C6 H6 0.9500
C7 H7 0.9500
C7A H7A 0.9500
C7A C5A 1.387(5)
C5A H5A 0.9500
C2A H2A 0.9500
C2A C6A 1.379(5)
C6A H6A 0.9500
